data_4120670
loop_
_publ_author_name
'Li, Hao'
'Han, Ying-Feng'
'Lin, Yue-Jian'
'Guo, Zi-Wei'
'Jin, Guo-Xin'

_publ_section_title
;
 Stepwise Construction of Discrete Heterometallic Coordination Cages Based
 on Self-Sorting Strategy.
;
_journal_issue 8
_journal_name_full 'Journal of the American Chemical Society'
_journal_page_first 2982
_journal_paper_doi 10.1021/ja412667t
_journal_volume 136
_journal_year 2014
_chemical_formula_sum 'C148 H172 Ag2 Cu4 F30 Ir8 N16 O62 S10'
_chemical_formula_weight 6065.12
_chemical_name_systematic
; 
 ? 
;
_space_group_IT_number 61
_symmetry_cell_setting orthorhombic
_symmetry_space_group_name_Hall '-P 2ac 2ab'
_symmetry_space_group_name_H-M 'P b c a'
_atom_sites_solution_hydrogens geom
_atom_sites_solution_primary direct
_atom_sites_solution_secondary difmap
_audit_creation_method SHELXL-97
_cell_angle_alpha 90.00
_cell_angle_beta 90.00
_cell_angle_gamma 90.00
_cell_formula_units_Z 4
_cell_length_a 29.4297(7)
_cell_length_b 24.1596(6)
_cell_length_c 31.8628(9)
_cell_measurement_reflns_used 9905
_cell_measurement_temperature 173(2)
_cell_measurement_theta_max 69.17
_cell_measurement_theta_min 2.74
_cell_volume 22654.8(10)
_computing_cell_refinement 'Bruker SAINT'
_computing_data_collection 'Bruker APEX2'
_computing_data_reduction 'Bruker SAINT'
_computing_molecular_graphics 'Bruker SHELXTL'
_computing_publication_material 'Bruker SHELXTL'
_computing_structure_refinement 'SHELXL-97 (Sheldrick, 1997)'
_computing_structure_solution 'SHELXS-97 (Sheldrick, 1990)'
_diffrn_ambient_temperature 173(2)
_diffrn_measured_fraction_theta_full 0.982
_diffrn_measured_fraction_theta_max 0.982
_diffrn_measurement_device_type 'Bruker APEX-II CCD'
_diffrn_measurement_method '\f and \w scans'
_diffrn_radiation_monochromator graphite
_diffrn_radiation_source 'fine-focus sealed tube'
_diffrn_radiation_type CuK\a
_diffrn_radiation_wavelength 1.54178
_diffrn_reflns_av_R_equivalents 0.1130
_diffrn_reflns_av_sigmaI/netI 0.0719
_diffrn_reflns_limit_h_max 33
_diffrn_reflns_limit_h_min -33
_diffrn_reflns_limit_k_max 27
_diffrn_reflns_limit_k_min -26
_diffrn_reflns_limit_l_max 35
_diffrn_reflns_limit_l_min -32
_diffrn_reflns_number 101961
_diffrn_reflns_theta_full 62.50
_diffrn_reflns_theta_max 62.50
_diffrn_reflns_theta_min 2.74
_diffrn_standards_decay_% 6.04
_exptl_absorpt_coefficient_mu 12.309
_exptl_absorpt_correction_T_max 0.6388
_exptl_absorpt_correction_T_min 0.5781
_exptl_absorpt_correction_type multi-scan
_exptl_absorpt_process_details sadabs
_exptl_crystal_colour yellow
_exptl_crystal_density_diffrn 1.778
_exptl_crystal_density_method 'not measured'
_exptl_crystal_description block
_exptl_crystal_F_000 11696
_exptl_crystal_size_max 0.05
_exptl_crystal_size_mid 0.05
_exptl_crystal_size_min 0.04
_platon_squeeze_details ' '
_refine_diff_density_max 1.565
_refine_diff_density_min -4.285
_refine_diff_density_rms 0.209
_refine_ls_extinction_method none
_refine_ls_goodness_of_fit_ref 1.065
_refine_ls_hydrogen_treatment constr
_refine_ls_matrix_type full
_refine_ls_number_parameters 1278
_refine_ls_number_reflns 17730
_refine_ls_number_restraints 86
_refine_ls_restrained_S_all 1.067
_refine_ls_R_factor_all 0.1009
_refine_ls_R_factor_gt 0.0728
_refine_ls_shift/su_max 0.002
_refine_ls_shift/su_mean 0.000
_refine_ls_structure_factor_coef Fsqd
_refine_ls_weighting_details 'calc w=1/[\s^2^(Fo^2^)+(0.1122P)^2^+92.2851P] where P=(Fo^2^+2Fc^2^)/3'
_refine_ls_weighting_scheme calc
_refine_ls_wR_factor_gt 0.1942
_refine_ls_wR_factor_ref 0.2109
_reflns_number_gt 11949
_reflns_number_total 17730
_reflns_threshold_expression >2sigma(I)
_cod_data_source_file ja412667t_si_001.cif
_cod_data_source_block HCC-1-AgOTf
_cod_depositor_comments
;
The following automatic conversions were performed:

'_symmetry_cell_setting' value 'Orthorhombic' changed to
'orthorhombic' according to
/usr/data/users/saulius/automatic-downloads/current/ACS/lib/dictionaries/cif_core.dic
dictionary named 'cif_core.dic' version 2.4.2 from 2011-04-26.

Automatic conversion script
Id: cif_fix_values 2281 2013-09-26 08:29:07Z andrius 
;
_cod_original_sg_symbol_H-M Pbca
_cod_database_code 4120670

loop_
_symmetry_equiv_pos_as_xyz
'x, y, z'
'-x+1/2, -y, z+1/2'
'-x, y+1/2, -z+1/2'
'x+1/2, -y+1/2, -z'
'-x, -y, -z'
'x-1/2, y, -z-1/2'
'x, -y-1/2, z-1/2'
'-x-1/2, y-1/2, z'

loop_
_atom_site_label
_atom_site_type_symbol
_atom_site_fract_x
_atom_site_fract_y
_atom_site_fract_z
_atom_site_U_iso_or_equiv
_atom_site_adp_type
_atom_site_occupancy
_atom_site_symmetry_multiplicity
_atom_site_calc_flag
_atom_site_refinement_flags
_atom_site_disorder_assembly
_atom_site_disorder_group
Ir1 Ir 0.711535(19) 0.05682(2) 1.13009(2) 0.05780(19) Uani 1 1 d . . .
Ir2 Ir 0.496971(19) 0.30127(2) 0.92849(2) 0.05238(18) Uani 1 1 d . . .
Ir3 Ir 0.732229(18) -0.14654(2) 0.97334(2) 0.05422(18) Uani 1 1 d . . .
Ir4 Ir 0.51699(2) 0.09515(3) 0.77295(2) 0.05821(19) Uani 1 1 d . . .
Cu1 Cu 0.60504(6) 0.18351(8) 1.03180(6) 0.0481(4) Uani 1 1 d . . .
Cu2 Cu 0.62459(6) -0.02335(8) 0.87487(6) 0.0518(5) Uani 1 1 d . . .
Ag1 Ag 0.49085(9) 0.10416(10) 0.07901(8) 0.1591(11) Uani 1 1 d . . .
N1 N 0.7168(3) -0.0008(4) 1.0801(3) 0.047(2) Uani 1 1 d . . .
N2 N 0.7263(3) -0.0815(5) 1.0191(4) 0.056(3) Uani 1 1 d . . .
N3 N 0.5043(3) 0.2395(4) 0.8811(3) 0.043(2) Uani 1 1 d . . .
N4 N 0.5125(4) 0.1582(4) 0.8197(3) 0.051(3) Uani 1 1 d . . .
N5 N 0.6427(3) 0.0686(4) 1.1134(3) 0.047(2) Uani 1 1 d . . .
N6 N 0.4934(3) 0.2357(4) 0.9735(3) 0.046(2) Uani 1 1 d . . .
N7 N 0.6624(3) -0.1321(4) 0.9603(3) 0.042(2) Uani 1 1 d . . .
N8 N 0.5131(4) 0.0375(4) 0.8232(3) 0.049(2) Uani 1 1 d . . .
O1 O 0.7145(3) 0.1203(4) 1.0813(3) 0.064(3) Uani 1 1 d . A .
O2 O 0.6706(3) 0.1762(4) 1.0451(3) 0.054(2) Uani 1 1 d . A .
O3 O 0.5968(3) 0.1233(4) 1.0716(3) 0.056(2) Uani 1 1 d . A .
O4 O 0.5668(3) 0.2857(3) 0.9433(3) 0.0460(19) Uani 1 1 d . A .
O5 O 0.6102(3) 0.2421(4) 0.9885(3) 0.052(2) Uani 1 1 d . A .
O6 O 0.5392(3) 0.1855(3) 1.0176(3) 0.047(2) Uani 1 1 d . A .
O7 O 0.7349(3) -0.0811(4) 0.9278(3) 0.059(2) Uani 1 1 d . A .
O8 O 0.6902(3) -0.0335(4) 0.8844(3) 0.065(3) Uani 1 1 d . A .
O9 O 0.6165(3) -0.0797(4) 0.9181(3) 0.051(2) Uani 1 1 d . A .
O10 O 0.5867(3) 0.0860(4) 0.7909(3) 0.057(2) Uani 1 1 d . A .
O11 O 0.6314(3) 0.0347(4) 0.8307(3) 0.058(2) Uani 1 1 d . A .
O12 O 0.5596(3) -0.0135(4) 0.8660(3) 0.055(2) Uani 1 1 d . A .
S1 S 0.6316(9) 0.0906(14) 0.9445(9) 0.131(14) Uani 0.48(3) 1 d P A 1
O13 O 0.6067(11) 0.1230(17) 0.9739(14) 0.086(12) Uani 0.48(3) 1 d P A 1
O14 O 0.665(2) 0.050(3) 0.9796(18) 0.21(3) Uani 0.48(3) 1 d PU A 1
O15 O 0.6153(12) 0.051(2) 0.9218(15) 0.12(2) Uani 0.48(3) 1 d P A 1
C69 C 0.6798(12) 0.1284(13) 0.9249(11) 0.140(13) Uani 0.48(3) 1 d P A 1
F1 F 0.6969(13) 0.164(2) 0.9482(12) 0.118(14) Uani 0.48(3) 1 d P A 1
F2 F 0.7058(12) 0.1031(17) 0.8984(16) 0.121(15) Uani 0.48(3) 1 d P A 1
F3 F 0.6528(16) 0.164(2) 0.8924(16) 0.184(19) Uani 0.48(3) 1 d PU A 1
S2 S 0.6426(5) -0.1557(5) 0.8281(5) 0.135(6) Uani 0.543(11) 1 d PD A 1
O16 O 0.6262(6) -0.0956(7) 0.8224(5) 0.130(6) Uani 0.543(11) 1 d P A 1
O17 O 0.6158(16) -0.1976(19) 0.8266(15) 0.186(17) Uani 0.543(11) 1 d PU A 1
O18 O 0.6706(12) -0.1690(15) 0.8613(11) 0.138(12) Uani 0.543(11) 1 d PU A 1
C70 C 0.691(3) -0.161(6) 0.793(3) 0.26(5) Uiso 0.543(11) 1 d PD A 1
F4 F 0.6834(9) -0.1327(15) 0.7534(11) 0.276(13) Uiso 0.543(11) 1 d P A 1
F5 F 0.720(2) -0.112(3) 0.802(2) 0.30(3) Uiso 0.543(11) 1 d P A 1
F6 F 0.684(2) -0.207(3) 0.785(2) 0.32(4) Uiso 0.543(11) 1 d P A 1
S1' S 0.6270(10) 0.0976(10) 0.9425(8) 0.116(12) Uani 0.52(3) 1 d P A 2
O13' O 0.6242(11) 0.1086(13) 0.9837(9) 0.065(8) Uani 0.52(3) 1 d PU A 2
O14' O 0.6342(12) 0.0434(13) 0.9306(12) 0.078(11) Uani 0.52(3) 1 d P A 2
O15' O 0.5935(11) 0.1275(13) 0.9131(10) 0.127(14) Uani 0.52(3) 1 d P A 2
C69' C 0.6798(12) 0.1284(13) 0.9249(11) 0.140(13) Uani 0.52(3) 1 d P A 2
F1' F 0.6823(16) 0.1767(18) 0.9301(14) 0.132(14) Uani 0.52(3) 1 d PU A 2
F2' F 0.6888(14) 0.1228(18) 0.8864(13) 0.127(14) Uani 0.52(3) 1 d PU A 2
F3' F 0.7155(10) 0.100(2) 0.9526(18) 0.21(2) Uani 0.52(3) 1 d P A 2
S2' S 0.6077(6) -0.1015(7) 0.7827(5) 0.167(8) Uani 0.457(11) 1 d PDU A 2
O16' O 0.6262(6) -0.0956(7) 0.8224(5) 0.130(6) Uani 0.457(11) 1 d PD A 2
O17' O 0.5739(14) -0.0621(19) 0.7701(13) 0.35(5) Uiso 0.457(11) 1 d PD A 2
O18' O 0.5979(17) -0.1561(12) 0.7679(12) 0.25(3) Uiso 0.457(11) 1 d PD A 2
C70' C 0.6541(13) -0.084(2) 0.7487(10) 0.14(2) Uiso 0.457(11) 1 d PD A 2
F4' F 0.6834(9) -0.1327(15) 0.7534(11) 0.276(13) Uiso 0.457(11) 1 d PD A 2
F5' F 0.630(3) -0.111(4) 0.7050(12) 0.41(5) Uiso 0.457(11) 1 d PD A 2
F6' F 0.6750(17) -0.037(2) 0.760(2) 0.29(3) Uiso 0.457(11) 1 d PD A 2
S3 S 0.9128(3) 0.7935(4) 0.7686(2) 0.141(3) Uani 1 1 d . . .
S4 S 0.66440(15) 0.81390(17) 0.14753(15) 0.0750(11) Uani 1 1 d . . .
O19 O 0.9036(6) 0.8092(7) 0.7288(4) 0.123(6) Uani 1 1 d . . .
O20 O 0.9555(5) 0.7928(8) 0.7859(5) 0.125(6) Uani 1 1 d . . .
O21 O 0.8887(9) 0.7305(9) 0.7751(7) 0.176(8) Uani 1 1 d U . .
O22 O 0.7111(4) 0.8292(5) 0.1363(4) 0.091(4) Uani 1 1 d . . .
O23 O 0.6470(5) 0.7669(6) 0.1246(5) 0.106(4) Uani 1 1 d . . .
O24 O 0.6346(5) 0.8601(5) 0.1511(5) 0.099(4) Uani 1 1 d . . .
O28 O 0.5895(8) 0.2453(8) 1.0877(6) 0.165(8) Uani 1 1 d . A .
O29 O 0.4966(7) 0.0397(9) 0.0306(7) 0.163(8) Uani 1 1 d U . .
O30 O 0.4957(8) 0.1755(8) 0.1206(5) 0.168(10) Uani 1 1 d . . .
O31 O 0.5147(17) 0.847(2) 0.7867(16) 0.39(3) Uiso 1 1 d . . .
F7 F 0.8796(5) 0.8101(8) 0.8415(5) 0.160(7) Uani 1 1 d . . .
F8 F 0.8916(8) 0.8798(8) 0.8007(6) 0.185(8) Uani 1 1 d . . .
F9 F 0.8319(5) 0.8222(7) 0.7914(5) 0.141(5) Uani 1 1 d . . .
F10 F 0.6281(5) 0.7696(6) 0.2134(4) 0.123(4) Uani 1 1 d . . .
F11 F 0.6984(5) 0.7454(6) 0.2016(4) 0.133(5) Uani 1 1 d . . .
F12 F 0.6843(5) 0.8265(7) 0.2269(4) 0.134(5) Uani 1 1 d . . .
C1 C 0.6768(4) 0.1377(5) 1.0698(4) 0.047(3) Uani 1 1 d . . .
C2 C 0.6350(4) 0.1069(5) 1.0865(4) 0.039(3) Uani 1 1 d . A .
C3 C 0.6034(4) 0.0400(5) 1.1310(4) 0.043(3) Uani 1 1 d . . .
C4 C 0.5992(5) -0.0165(5) 1.1286(5) 0.055(3) Uani 1 1 d . . .
H4 H 0.6227 -0.0376 1.1158 0.066 Uiso 1 1 calc R . .
C5 C 0.5624(5) -0.0427(6) 1.1441(5) 0.060(4) Uani 1 1 d . . .
H5 H 0.5605 -0.0819 1.1432 0.071 Uiso 1 1 calc R . .
C6 C 0.5272(5) -0.0115(6) 1.1615(4) 0.055(3) Uani 1 1 d . . .
C7 C 0.5317(5) 0.0451(5) 1.1652(4) 0.055(3) Uani 1 1 d . . .
H7 H 0.5087 0.0660 1.1789 0.066 Uiso 1 1 calc R . .
C8 C 0.5700(4) 0.0719(6) 1.1491(4) 0.052(3) Uani 1 1 d . . .
H8 H 0.5729 0.1110 1.1505 0.063 Uiso 1 1 calc R . .
C9 C 0.5723(4) 0.2523(5) 0.9730(4) 0.046(3) Uani 1 1 d . . .
C10 C 0.5325(4) 0.2224(5) 0.9891(4) 0.045(3) Uani 1 1 d . A .
C11 C 0.6963(4) -0.0688(5) 0.9125(4) 0.048(3) Uani 1 1 d . . .
C12 C 0.6547(4) -0.0962(5) 0.9318(4) 0.047(3) Uani 1 1 d . A .
C13 C 0.6236(4) -0.1599(5) 0.9787(4) 0.043(3) Uani 1 1 d . . .
C14 C 0.6144(5) -0.1575(6) 1.0201(5) 0.063(4) Uani 1 1 d . . .
H14 H 0.6342 -0.1375 1.0382 0.075 Uiso 1 1 calc R . .
C15 C 0.5769(5) -0.1833(7) 1.0368(5) 0.070(4) Uani 1 1 d . . .
H15 H 0.5716 -0.1815 1.0662 0.084 Uiso 1 1 calc R . .
C16 C 0.5467(4) -0.2118(5) 1.0115(5) 0.053(3) Uani 1 1 d . . .
C17 C 0.5568(4) -0.2149(6) 0.9700(6) 0.063(4) Uani 1 1 d . . .
H17 H 0.5367 -0.2348 0.9522 0.076 Uiso 1 1 calc R . .
C18 C 0.5964(5) -0.1893(6) 0.9514(5) 0.065(4) Uani 1 1 d . . .
H18 H 0.6033 -0.1926 0.9224 0.079 Uiso 1 1 calc R . .
C19 C 0.5932(4) 0.0495(5) 0.8187(4) 0.046(3) Uani 1 1 d . . .
C20 C 0.5526(4) 0.0214(5) 0.8373(4) 0.046(3) Uani 1 1 d . A .
C21 C 0.7262(6) 0.0109(6) 1.0414(6) 0.076(5) Uani 1 1 d . . .
H21 H 0.7296 0.0487 1.0338 0.092 Uiso 1 1 calc R . .
C22 C 0.7315(6) -0.0283(7) 1.0111(6) 0.075(5) Uani 1 1 d . . .
H22 H 0.7391 -0.0170 0.9834 0.090 Uiso 1 1 calc R . .
C23 C 0.7175(4) -0.0945(6) 1.0584(5) 0.055(3) Uani 1 1 d . . .
H23 H 0.7146 -0.1325 1.0655 0.066 Uiso 1 1 calc R . .
C24 C 0.7123(4) -0.0559(6) 1.0893(5) 0.061(4) Uani 1 1 d . . .
H24 H 0.7055 -0.0673 1.1172 0.073 Uiso 1 1 calc R . .
C25 C 0.4674(4) 0.2182(5) 0.8615(4) 0.053(3) Uani 1 1 d . . .
H25 H 0.4379 0.2303 0.8692 0.064 Uiso 1 1 calc R . .
C26 C 0.4723(5) 0.1796(6) 0.8309(5) 0.060(4) Uani 1 1 d . . .
H26 H 0.4459 0.1671 0.8167 0.072 Uiso 1 1 calc R . .
C27 C 0.5488(6) 0.1776(6) 0.8377(5) 0.066(4) Uani 1 1 d . . .
H27 H 0.5782 0.1644 0.8303 0.079 Uiso 1 1 calc R . .
C28 C 0.5431(5) 0.2189(7) 0.8687(5) 0.064(4) Uani 1 1 d . . .
H28 H 0.5698 0.2329 0.8816 0.077 Uiso 1 1 calc R . .
C29 C 0.7695(6) 0.0837(9) 1.1644(6) 0.088(6) Uani 1 1 d . . .
C30 C 0.7294(6) 0.1066(8) 1.1828(6) 0.085(6) Uani 1 1 d . . .
C31 C 0.7020(6) 0.0599(8) 1.1974(6) 0.084(5) Uani 1 1 d . . .
C32 C 0.7274(7) 0.0116(8) 1.1873(6) 0.090(6) Uani 1 1 d . . .
C33 C 0.7692(6) 0.0279(9) 1.1675(7) 0.089(6) Uani 1 1 d . . .
C34 C 0.8064(7) 0.1176(10) 1.1456(8) 0.115(8) Uani 1 1 d . . .
H34A H 0.8272 0.1298 1.1677 0.172 Uiso 1 1 calc R . .
H34B H 0.7932 0.1499 1.1316 0.172 Uiso 1 1 calc R . .
H34C H 0.8231 0.0953 1.1250 0.172 Uiso 1 1 calc R . .
C35 C 0.7172(7) 0.1653(7) 1.1909(8) 0.104(7) Uani 1 1 d . . .
H35A H 0.7317 0.1777 1.2169 0.157 Uiso 1 1 calc R . .
H35B H 0.6841 0.1686 1.1936 0.157 Uiso 1 1 calc R . .
H35C H 0.7277 0.1883 1.1675 0.157 Uiso 1 1 calc R . .
C36 C 0.6585(7) 0.0607(9) 1.2211(7) 0.096(6) Uani 1 1 d . . .
H36A H 0.6390 0.0305 1.2114 0.144 Uiso 1 1 calc R . .
H36B H 0.6432 0.0962 1.2165 0.144 Uiso 1 1 calc R . .
H36C H 0.6648 0.0561 1.2511 0.144 Uiso 1 1 calc R . .
C37 C 0.7108(8) -0.0477(8) 1.2029(7) 0.106(7) Uani 1 1 d . . .
H37A H 0.7156 -0.0509 1.2332 0.160 Uiso 1 1 calc R . .
H37B H 0.7281 -0.0766 1.1884 0.160 Uiso 1 1 calc R . .
H37C H 0.6784 -0.0522 1.1966 0.160 Uiso 1 1 calc R . .
C38 C 0.8047(8) -0.0133(11) 1.1496(10) 0.152(13) Uani 1 1 d . . .
H38A H 0.8251 0.0062 1.1303 0.228 Uiso 1 1 calc R . .
H38B H 0.7891 -0.0430 1.1345 0.228 Uiso 1 1 calc R . .
H38C H 0.8225 -0.0292 1.1727 0.228 Uiso 1 1 calc R . .
C39 C 0.4518(6) 0.3554(6) 0.8931(5) 0.064(4) Uani 1 1 d . . .
C40 C 0.4338(4) 0.3446(6) 0.9333(5) 0.056(3) Uani 1 1 d . . .
C41 C 0.4640(6) 0.3656(6) 0.9644(5) 0.067(4) Uani 1 1 d . . .
C42 C 0.5026(6) 0.3887(6) 0.9430(6) 0.075(5) Uani 1 1 d . . .
C43 C 0.4968(5) 0.3817(6) 0.8982(6) 0.069(4) Uani 1 1 d . . .
C44 C 0.4320(7) 0.3458(7) 0.8511(6) 0.090(6) Uani 1 1 d . . .
H44A H 0.4173 0.3094 0.8505 0.135 Uiso 1 1 calc R . .
H44B H 0.4561 0.3471 0.8299 0.135 Uiso 1 1 calc R . .
H44C H 0.4095 0.3746 0.8451 0.135 Uiso 1 1 calc R . .
C45 C 0.3873(6) 0.3227(8) 0.9415(6) 0.086(5) Uani 1 1 d . . .
H45A H 0.3651 0.3526 0.9386 0.130 Uiso 1 1 calc R . .
H45B H 0.3859 0.3076 0.9700 0.130 Uiso 1 1 calc R . .
H45C H 0.3804 0.2933 0.9212 0.130 Uiso 1 1 calc R . .
C46 C 0.4582(7) 0.3650(8) 1.0110(6) 0.092(6) Uani 1 1 d . . .
H46A H 0.4431 0.3991 1.0200 0.139 Uiso 1 1 calc R . .
H46B H 0.4881 0.3625 1.0244 0.139 Uiso 1 1 calc R . .
H46C H 0.4398 0.3330 1.0192 0.139 Uiso 1 1 calc R . .
C47 C 0.5427(6) 0.4147(8) 0.9634(8) 0.112(8) Uani 1 1 d . . .
H47A H 0.5332 0.4484 0.9781 0.168 Uiso 1 1 calc R . .
H47B H 0.5653 0.4242 0.9420 0.168 Uiso 1 1 calc R . .
H47C H 0.5560 0.3887 0.9836 0.168 Uiso 1 1 calc R . .
C48 C 0.5273(9) 0.4025(9) 0.8644(8) 0.128(9) Uani 1 1 d . . .
H48A H 0.5124 0.4331 0.8496 0.191 Uiso 1 1 calc R . .
H48B H 0.5338 0.3725 0.8446 0.191 Uiso 1 1 calc R . .
H48C H 0.5558 0.4156 0.8769 0.191 Uiso 1 1 calc R . .
C49 C 0.7673(5) -0.2059(6) 0.9359(5) 0.063(4) Uani 1 1 d . . .
C50 C 0.7983(5) -0.1780(6) 0.9620(6) 0.069(4) Uani 1 1 d . . .
C51 C 0.7879(5) -0.1909(6) 1.0039(6) 0.072(5) Uani 1 1 d . . .
C52 C 0.7464(5) -0.2247(6) 1.0038(5) 0.063(4) Uani 1 1 d . . .
C53 C 0.7376(5) -0.2341(6) 0.9608(6) 0.066(4) Uani 1 1 d . . .
C54 C 0.7687(8) -0.2051(9) 0.8882(7) 0.112(8) Uani 1 1 d . . .
H54A H 0.7873 -0.2360 0.8782 0.168 Uiso 1 1 calc R . .
H54B H 0.7820 -0.1701 0.8787 0.168 Uiso 1 1 calc R . .
H54C H 0.7378 -0.2086 0.8771 0.168 Uiso 1 1 calc R . .
C55 C 0.8368(6) -0.1435(9) 0.9469(9) 0.119(9) Uani 1 1 d . . .
H55A H 0.8511 -0.1615 0.9228 0.178 Uiso 1 1 calc R . .
H55B H 0.8591 -0.1392 0.9695 0.178 Uiso 1 1 calc R . .
H55C H 0.8254 -0.1070 0.9385 0.178 Uiso 1 1 calc R . .
C56 C 0.8136(6) -0.1722(9) 1.0412(7) 0.098(6) Uani 1 1 d . . .
H56A H 0.8441 -0.1885 1.0408 0.147 Uiso 1 1 calc R . .
H56B H 0.7977 -0.1841 1.0667 0.147 Uiso 1 1 calc R . .
H56C H 0.8159 -0.1318 1.0409 0.147 Uiso 1 1 calc R . .
C57 C 0.7252(5) -0.2514(7) 1.0402(6) 0.076(5) Uani 1 1 d . . .
H57A H 0.6929 -0.2577 1.0345 0.114 Uiso 1 1 calc R . .
H57B H 0.7284 -0.2274 1.0649 0.114 Uiso 1 1 calc R . .
H57C H 0.7402 -0.2869 1.0457 0.114 Uiso 1 1 calc R . .
C58 C 0.6976(6) -0.2698(7) 0.9474(7) 0.096(6) Uani 1 1 d . . .
H58A H 0.6912 -0.2635 0.9176 0.145 Uiso 1 1 calc R . .
H58B H 0.6708 -0.2600 0.9641 0.145 Uiso 1 1 calc R . .
H58C H 0.7050 -0.3089 0.9519 0.145 Uiso 1 1 calc R . .
C59 C 0.5269(7) 0.0590(9) 0.7121(6) 0.087(5) Uani 1 1 d . . .
C60 C 0.4815(6) 0.0480(8) 0.7264(5) 0.078(5) Uani 1 1 d . . .
C61 C 0.4549(7) 0.0965(7) 0.7326(6) 0.086(5) Uani 1 1 d . . .
C62 C 0.4861(8) 0.1413(8) 0.7226(6) 0.096(7) Uani 1 1 d . . .
C63 C 0.5287(8) 0.1191(10) 0.7104(6) 0.095(6) Uani 1 1 d U . .
C64 C 0.5618(8) 0.0195(13) 0.7013(7) 0.143(11) Uani 1 1 d . . .
H64A H 0.5606 -0.0119 0.7208 0.214 Uiso 1 1 calc R . .
H64B H 0.5917 0.0373 0.7031 0.214 Uiso 1 1 calc R . .
H64C H 0.5568 0.0062 0.6726 0.214 Uiso 1 1 calc R . .
C65 C 0.4639(7) -0.0089(7) 0.7326(6) 0.088(5) Uani 1 1 d . . .
H65A H 0.4410 -0.0170 0.7111 0.131 Uiso 1 1 calc R . .
H65B H 0.4501 -0.0118 0.7605 0.131 Uiso 1 1 calc R . .
H65C H 0.4890 -0.0354 0.7303 0.131 Uiso 1 1 calc R . .
C66 C 0.4062(6) 0.1000(9) 0.7468(7) 0.096(6) Uani 1 1 d . . .
H66A H 0.3867 0.0810 0.7264 0.144 Uiso 1 1 calc R . .
H66B H 0.3971 0.1389 0.7489 0.144 Uiso 1 1 calc R . .
H66C H 0.4031 0.0822 0.7743 0.144 Uiso 1 1 calc R . .
C67 C 0.4745(10) 0.2017(9) 0.7226(9) 0.150(12) Uani 1 1 d . . .
H67A H 0.4838 0.2182 0.7494 0.225 Uiso 1 1 calc R . .
H67B H 0.4416 0.2061 0.7191 0.225 Uiso 1 1 calc R . .
H67C H 0.4903 0.2201 0.6995 0.225 Uiso 1 1 calc R . .
C68 C 0.5704(10) 0.1493(13) 0.6950(9) 0.152(10) Uani 1 1 d U . .
H68A H 0.5620 0.1739 0.6718 0.227 Uiso 1 1 calc R . .
H68B H 0.5929 0.1223 0.6852 0.227 Uiso 1 1 calc R . .
H68C H 0.5833 0.1712 0.7180 0.227 Uiso 1 1 calc R . .
C71 C 0.8752(9) 0.8205(18) 0.8033(10) 0.149(13) Uani 1 1 d . . .
C72 C 0.6681(10) 0.7867(9) 0.2003(8) 0.105(7) Uani 1 1 d . . .
C74 C 0.5330(13) 0.0364(16) 0.0068(12) 0.066(14) Uiso 0.41(5) 1 d P . .
C74' C 0.4736(14) -0.0123(18) 0.0321(13) 0.109(15) Uiso 0.59(5) 1 d P . .

loop_
_atom_site_aniso_label
_atom_site_aniso_U_11
_atom_site_aniso_U_22
_atom_site_aniso_U_33
_atom_site_aniso_U_23
_atom_site_aniso_U_13
_atom_site_aniso_U_12
Ir1 0.0384(3) 0.0448(3) 0.0902(5) -0.0132(3) -0.0142(3) 0.0034(2)
Ir2 0.0489(3) 0.0395(3) 0.0688(4) 0.0063(2) -0.0051(3) -0.0046(2)
Ir3 0.0319(3) 0.0424(3) 0.0883(5) -0.0065(3) 0.0033(3) 0.0039(2)
Ir4 0.0671(4) 0.0477(3) 0.0598(4) 0.0084(3) -0.0002(3) -0.0026(3)
Cu1 0.0363(9) 0.0431(10) 0.0651(12) 0.0075(8) -0.0022(8) -0.0047(8)
Cu2 0.0433(10) 0.0519(11) 0.0601(12) 0.0082(9) 0.0056(8) 0.0026(8)
Ag1 0.198(2) 0.1283(17) 0.151(2) -0.0890(16) 0.0484(16) -0.0430(16)
N1 0.045(6) 0.038(6) 0.058(7) -0.007(5) 0.001(5) 0.005(5)
N2 0.039(6) 0.047(7) 0.081(9) -0.015(6) 0.004(5) 0.007(5)
N3 0.051(6) 0.032(5) 0.047(6) 0.001(4) 0.002(4) 0.003(5)
N4 0.060(7) 0.047(6) 0.046(6) 0.009(5) 0.008(5) 0.007(5)
N5 0.026(5) 0.043(6) 0.071(7) -0.007(5) 0.004(4) 0.010(4)
N6 0.039(5) 0.042(6) 0.056(7) 0.009(5) 0.004(4) -0.008(5)
N7 0.033(5) 0.039(5) 0.053(6) 0.003(4) 0.004(4) 0.001(4)
N8 0.058(7) 0.042(6) 0.048(6) 0.004(4) 0.009(5) -0.005(5)
O1 0.050(5) 0.047(5) 0.095(8) -0.013(5) -0.002(5) -0.013(5)
O2 0.043(5) 0.046(5) 0.073(6) 0.007(4) -0.001(4) -0.010(4)
O3 0.038(5) 0.056(5) 0.074(6) 0.012(5) -0.001(4) -0.010(4)
O4 0.043(5) 0.038(4) 0.056(5) 0.006(4) -0.004(4) -0.004(4)
O5 0.042(5) 0.047(5) 0.069(6) 0.016(4) 0.000(4) -0.003(4)
O6 0.035(4) 0.039(4) 0.068(6) 0.006(4) -0.002(4) -0.003(4)
O7 0.041(5) 0.048(5) 0.087(7) 0.000(5) 0.020(5) 0.000(4)
O8 0.047(5) 0.055(6) 0.094(8) 0.007(5) 0.012(5) -0.001(5)
O9 0.035(4) 0.052(5) 0.066(6) 0.001(4) -0.001(4) -0.002(4)
O10 0.058(6) 0.053(5) 0.061(6) 0.010(4) 0.004(4) 0.001(4)
O11 0.047(5) 0.065(6) 0.062(6) 0.011(4) 0.005(4) -0.005(5)
O12 0.046(5) 0.058(6) 0.063(6) 0.000(4) 0.003(4) -0.003(4)
S1 0.081(11) 0.13(2) 0.19(3) -0.110(17) 0.060(12) -0.058(11)
O13 0.052(17) 0.09(3) 0.11(3) -0.05(2) 0.008(17) -0.005(16)
O14 0.20(3) 0.22(3) 0.21(3) 0.009(19) -0.043(19) 0.007(19)
O15 0.05(2) 0.17(4) 0.13(3) -0.11(3) 0.031(18) -0.01(2)
C69 0.15(3) 0.12(2) 0.15(3) -0.04(2) 0.09(2) -0.09(2)
F1 0.10(2) 0.14(4) 0.11(3) -0.02(2) 0.000(18) -0.04(2)
F2 0.09(2) 0.11(3) 0.17(4) -0.01(2) 0.04(2) 0.004(18)
F3 0.17(2) 0.18(2) 0.20(2) 0.034(18) -0.001(18) -0.006(18)
S2 0.152(12) 0.083(7) 0.171(14) -0.028(8) 0.053(10) -0.010(8)
O16 0.138(13) 0.122(14) 0.130(14) -0.052(11) 0.023(11) 0.000(11)
O17 0.20(2) 0.15(2) 0.21(2) -0.007(17) -0.002(18) -0.035(18)
O18 0.134(18) 0.140(19) 0.141(18) 0.003(15) -0.037(15) 0.043(15)
S1' 0.17(2) 0.068(10) 0.113(16) -0.008(11) 0.080(14) -0.050(10)
O13' 0.074(16) 0.063(13) 0.059(13) -0.004(10) 0.015(12) -0.016(13)
O14' 0.08(2) 0.051(14) 0.10(2) 0.010(14) 0.039(19) -0.017(15)
O15' 0.14(3) 0.11(2) 0.13(3) 0.07(2) 0.004(19) 0.05(2)
C69' 0.15(3) 0.12(2) 0.15(3) -0.04(2) 0.09(2) -0.09(2)
F1' 0.15(2) 0.108(18) 0.14(2) 0.017(16) 0.019(16) -0.054(16)
F2' 0.12(2) 0.13(2) 0.125(19) 0.002(15) 0.044(16) -0.025(16)
F3' 0.073(19) 0.26(6) 0.30(6) 0.03(4) 0.04(3) -0.01(2)
S2' 0.247(17) 0.118(11) 0.137(13) -0.012(9) -0.021(12) -0.054(12)
O16' 0.138(13) 0.122(14) 0.130(14) -0.052(11) 0.023(11) 0.000(11)
S3 0.127(5) 0.204(9) 0.093(5) 0.035(5) 0.016(4) 0.066(5)
S4 0.073(3) 0.060(2) 0.092(3) -0.001(2) -0.022(2) 0.011(2)
O19 0.155(14) 0.143(14) 0.070(9) 0.010(8) 0.021(8) 0.032(11)
O20 0.083(9) 0.165(16) 0.127(13) 0.009(11) -0.009(8) 0.038(10)
O21 0.228(17) 0.140(14) 0.161(14) 0.039(12) -0.040(13) -0.011(13)
O22 0.092(9) 0.079(8) 0.101(9) 0.004(7) -0.033(7) 0.008(7)
O23 0.103(10) 0.096(10) 0.118(11) -0.021(8) -0.004(8) -0.020(8)
O24 0.097(9) 0.066(8) 0.133(11) 0.017(7) -0.011(8) 0.023(7)
O28 0.27(3) 0.104(13) 0.120(14) -0.036(10) 0.034(14) 0.036(15)
O29 0.180(14) 0.143(13) 0.167(14) -0.080(11) 0.050(11) -0.037(11)
O30 0.24(2) 0.154(16) 0.109(12) -0.057(11) -0.088(13) 0.110(16)
F7 0.144(13) 0.23(2) 0.101(11) 0.040(11) 0.033(9) 0.066(12)
F8 0.23(2) 0.119(13) 0.202(19) 0.009(12) -0.083(15) 0.026(14)
F9 0.099(10) 0.192(16) 0.132(11) 0.039(11) 0.009(8) 0.012(10)
F10 0.147(12) 0.097(9) 0.127(11) 0.012(8) 0.021(9) 0.011(9)
F11 0.157(12) 0.106(9) 0.136(11) 0.017(8) -0.014(9) 0.072(9)
F12 0.157(12) 0.147(12) 0.098(9) -0.020(8) -0.050(8) 0.044(10)
C1 0.027(6) 0.048(7) 0.067(9) -0.009(6) -0.015(5) -0.009(5)
C2 0.036(6) 0.042(7) 0.041(7) -0.004(5) -0.009(5) 0.002(5)
C3 0.043(6) 0.049(7) 0.038(7) -0.001(5) 0.001(5) -0.008(6)
C4 0.057(8) 0.034(7) 0.074(9) -0.008(6) -0.007(7) 0.008(6)
C5 0.050(8) 0.040(7) 0.088(11) 0.003(7) 0.002(7) -0.003(6)
C6 0.050(7) 0.062(9) 0.053(8) 0.004(6) 0.004(6) 0.005(7)
C7 0.057(8) 0.042(7) 0.067(9) -0.005(6) 0.003(6) -0.001(6)
C8 0.047(7) 0.049(7) 0.061(8) -0.014(6) 0.000(6) 0.003(6)
C9 0.042(7) 0.028(6) 0.068(9) 0.003(5) -0.001(6) -0.005(5)
C10 0.047(7) 0.033(6) 0.055(8) 0.005(5) 0.006(6) 0.000(5)
C11 0.038(7) 0.037(7) 0.068(9) -0.002(6) 0.011(6) 0.000(5)
C12 0.034(6) 0.044(7) 0.062(8) -0.003(6) 0.005(5) -0.008(5)
C13 0.038(6) 0.038(6) 0.054(8) 0.007(5) -0.001(5) 0.003(5)
C14 0.049(8) 0.062(9) 0.077(11) 0.011(7) -0.009(7) -0.023(7)
C15 0.061(9) 0.080(11) 0.069(10) -0.001(8) 0.006(7) -0.012(8)
C16 0.045(7) 0.040(7) 0.073(10) 0.013(6) -0.008(6) -0.001(6)
C17 0.029(6) 0.049(8) 0.112(14) 0.010(8) -0.015(7) -0.012(6)
C18 0.068(9) 0.061(9) 0.068(10) -0.012(7) 0.008(7) -0.010(8)
C19 0.048(7) 0.048(7) 0.041(7) 0.001(5) 0.002(5) -0.003(6)
C20 0.062(8) 0.043(7) 0.034(7) 0.005(5) -0.001(5) 0.011(6)
C21 0.098(13) 0.036(8) 0.095(13) -0.017(7) 0.007(10) -0.009(8)
C22 0.073(10) 0.058(10) 0.095(13) -0.014(8) 0.015(9) -0.011(8)
C23 0.040(7) 0.041(7) 0.085(11) -0.006(7) -0.003(6) 0.008(6)
C24 0.036(7) 0.048(8) 0.099(11) -0.010(7) -0.003(7) 0.010(6)
C25 0.043(7) 0.044(7) 0.073(10) 0.008(6) -0.018(6) 0.006(6)
C26 0.050(8) 0.054(8) 0.076(10) 0.003(7) -0.022(7) -0.001(7)
C27 0.076(10) 0.047(8) 0.074(10) -0.008(7) -0.015(8) -0.001(7)
C28 0.044(8) 0.080(10) 0.068(10) 0.004(8) -0.024(7) -0.005(7)
C29 0.074(12) 0.093(14) 0.098(14) -0.022(10) -0.031(10) 0.016(11)
C30 0.069(10) 0.075(11) 0.112(14) -0.046(10) -0.024(10) -0.008(9)
C31 0.073(11) 0.071(11) 0.108(15) -0.013(10) -0.019(10) 0.005(9)
C32 0.095(14) 0.082(12) 0.093(13) -0.013(10) -0.038(11) 0.033(11)
C33 0.047(9) 0.102(15) 0.117(15) -0.012(11) -0.012(9) 0.021(10)
C34 0.076(13) 0.111(18) 0.16(2) -0.042(16) 0.009(13) -0.019(12)
C35 0.103(14) 0.054(10) 0.16(2) -0.032(11) -0.011(13) -0.017(10)
C36 0.085(13) 0.090(14) 0.113(16) -0.013(11) -0.012(11) -0.008(11)
C37 0.125(17) 0.069(12) 0.125(18) 0.004(11) -0.043(14) 0.013(12)
C38 0.101(17) 0.13(2) 0.22(3) -0.07(2) -0.056(19) 0.058(16)
C39 0.083(10) 0.045(8) 0.063(10) 0.005(6) -0.015(8) 0.002(7)
C40 0.040(7) 0.052(8) 0.077(10) 0.001(7) 0.006(6) 0.007(6)
C41 0.086(11) 0.049(8) 0.066(10) -0.019(7) -0.006(8) -0.001(8)
C42 0.077(11) 0.034(7) 0.113(14) -0.014(8) -0.017(9) -0.003(7)
C43 0.050(8) 0.049(8) 0.108(14) 0.012(8) 0.000(8) 0.000(7)
C44 0.115(15) 0.072(11) 0.083(13) 0.031(9) -0.020(11) 0.027(11)
C45 0.072(11) 0.068(11) 0.119(15) 0.010(10) -0.007(10) -0.016(9)
C46 0.101(14) 0.085(13) 0.091(14) -0.013(10) -0.004(11) 0.018(11)
C47 0.072(12) 0.068(12) 0.20(3) -0.025(14) -0.023(13) -0.006(10)
C48 0.14(2) 0.080(14) 0.17(2) 0.047(15) 0.033(17) -0.015(14)
C49 0.063(9) 0.057(9) 0.069(10) -0.009(7) 0.009(7) 0.023(7)
C50 0.044(8) 0.048(8) 0.116(14) 0.002(8) -0.003(8) 0.015(7)
C51 0.044(8) 0.051(9) 0.122(15) -0.019(9) -0.009(9) 0.014(7)
C52 0.048(8) 0.048(8) 0.093(12) 0.002(7) 0.006(7) 0.026(7)
C53 0.065(9) 0.034(7) 0.098(12) -0.008(7) 0.012(8) -0.002(7)
C54 0.126(18) 0.093(15) 0.116(18) -0.010(12) 0.027(14) 0.043(14)
C55 0.050(10) 0.095(15) 0.21(3) 0.035(16) 0.017(13) 0.019(10)
C56 0.076(12) 0.086(13) 0.132(18) -0.013(12) -0.024(11) 0.015(11)
C57 0.063(10) 0.054(9) 0.110(14) 0.020(9) 0.010(9) 0.011(8)
C58 0.084(12) 0.058(10) 0.147(19) -0.012(11) -0.024(12) 0.020(10)
C59 0.093(13) 0.093(14) 0.076(12) 0.001(10) 0.013(10) 0.001(11)
C60 0.092(12) 0.089(13) 0.054(10) 0.011(8) -0.006(8) -0.001(10)
C61 0.101(14) 0.056(10) 0.099(14) 0.016(9) -0.037(11) -0.011(10)
C62 0.135(19) 0.070(12) 0.083(13) -0.005(9) -0.045(12) -0.020(12)
C63 0.110(12) 0.115(13) 0.061(10) 0.039(9) 0.007(9) -0.042(11)
C64 0.13(2) 0.21(3) 0.085(16) -0.021(17) 0.040(14) 0.05(2)
C65 0.118(15) 0.064(11) 0.081(12) -0.017(8) -0.024(10) -0.012(10)
C66 0.077(12) 0.103(15) 0.108(15) -0.021(12) -0.019(10) 0.004(11)
C67 0.20(3) 0.077(15) 0.17(3) 0.025(16) -0.10(2) -0.024(17)
C68 0.150(17) 0.171(18) 0.133(16) 0.011(14) -0.010(14) -0.053(15)
C71 0.079(16) 0.24(4) 0.13(2) 0.03(2) 0.017(15) 0.02(2)
C72 0.14(2) 0.068(12) 0.104(17) 0.008(11) -0.005(15) 0.023(14)

loop_
_atom_type_symbol
_atom_type_description
_atom_type_scat_dispersion_real
_atom_type_scat_dispersion_imag
_atom_type_scat_source
C C 0.0181 0.0091 'International Tables Vol C Tables 4.2.6.8 and 6.1.1.4'
H H 0.0000 0.0000 'International Tables Vol C Tables 4.2.6.8 and 6.1.1.4'
N N 0.0311 0.0180 'International Tables Vol C Tables 4.2.6.8 and 6.1.1.4'
O O 0.0492 0.0322 'International Tables Vol C Tables 4.2.6.8 and 6.1.1.4'
F F 0.0727 0.0534 'International Tables Vol C Tables 4.2.6.8 and 6.1.1.4'
S S 0.3331 0.5567 'International Tables Vol C Tables 4.2.6.8 and 6.1.1.4'
Ir Ir -4.7710 6.5667 'International Tables Vol C Tables 4.2.6.8 and 6.1.1.4'
Cu Cu -1.9646 0.5888 'International Tables Vol C Tables 4.2.6.8 and 6.1.1.4'
Ag Ag 0.1306 4.2820 'International Tables Vol C Tables 4.2.6.8 and 6.1.1.4'

loop_
_geom_angle_atom_site_label_1
_geom_angle_atom_site_label_2
_geom_angle_atom_site_label_3
_geom_angle
_geom_angle_site_symmetry_1
_geom_angle_site_symmetry_3
N5 Ir1 N1 88.3(4) . .
N5 Ir1 C29 148.9(6) . .
N1 Ir1 C29 121.8(6) . .
N5 Ir1 C30 111.0(5) . .
N1 Ir1 C30 160.7(5) . .
C29 Ir1 C30 39.2(7) . .
N5 Ir1 C31 96.9(6) . .
N1 Ir1 C31 140.9(6) . .
C29 Ir1 C31 65.4(8) . .
C30 Ir1 C31 39.8(7) . .
N5 Ir1 C32 118.9(7) . .
N1 Ir1 C32 106.5(6) . .
C29 Ir1 C32 63.3(8) . .
C30 Ir1 C32 64.5(8) . .
C31 Ir1 C32 38.2(7) . .
N5 Ir1 O1 76.4(4) . .
N1 Ir1 O1 85.6(4) . .
C29 Ir1 O1 96.9(7) . .
C30 Ir1 O1 98.9(7) . .
C31 Ir1 O1 133.3(6) . .
C32 Ir1 O1 160.0(6) . .
N5 Ir1 C33 157.4(7) . .
N1 Ir1 C33 98.2(6) . .
C29 Ir1 C33 36.4(7) . .
C30 Ir1 C33 63.9(7) . .
C31 Ir1 C33 64.6(7) . .
C32 Ir1 C33 38.5(7) . .
O1 Ir1 C33 125.5(6) . .
N3 Ir2 C40 118.7(5) . .
N3 Ir2 N6 87.8(4) . .
C40 Ir2 N6 105.8(5) . .
N3 Ir2 O4 86.4(4) . .
C40 Ir2 O4 154.6(5) . .
N6 Ir2 O4 76.6(3) . .
N3 Ir2 C41 157.4(5) . .
C40 Ir2 C41 38.7(6) . .
N6 Ir2 C41 99.0(5) . .
O4 Ir2 C41 116.1(5) . .
N3 Ir2 C42 145.5(6) . .
C40 Ir2 C42 64.7(6) . .
N6 Ir2 C42 125.6(6) . .
O4 Ir2 C42 92.9(5) . .
C41 Ir2 C42 38.8(6) . .
N3 Ir2 C43 108.1(6) . .
C40 Ir2 C43 65.9(5) . .
N6 Ir2 C43 164.0(6) . .
O4 Ir2 C43 104.9(4) . .
C41 Ir2 C43 65.9(6) . .
C42 Ir2 C43 39.0(7) . .
N3 Ir2 C39 96.6(5) . .
C40 Ir2 C39 38.2(6) . .
N6 Ir2 C39 139.6(5) . .
O4 Ir2 C39 143.6(5) . .
C41 Ir2 C39 64.4(6) . .
C42 Ir2 C39 64.6(6) . .
C43 Ir2 C39 39.7(6) . .
C50 Ir3 N7 155.9(6) . .
C50 Ir3 C49 38.7(6) . .
N7 Ir3 C49 118.0(5) . .
C50 Ir3 O7 96.6(5) . .
N7 Ir3 O7 77.4(3) . .
C49 Ir3 O7 95.7(5) . .
C50 Ir3 N2 116.9(6) . .
N7 Ir3 N2 86.2(4) . .
C49 Ir3 N2 155.5(5) . .
O7 Ir3 N2 85.6(4) . .
C50 Ir3 C53 63.2(6) . .
N7 Ir3 C53 101.3(5) . .
C49 Ir3 C53 37.0(6) . .
O7 Ir3 C53 126.4(5) . .
N2 Ir3 C53 148.0(6) . .
C50 Ir3 C52 65.6(6) . .
N7 Ir3 C52 114.7(5) . .
C49 Ir3 C52 64.5(6) . .
O7 Ir3 C52 159.8(5) . .
N2 Ir3 C52 110.5(6) . .
C53 Ir3 C52 38.1(6) . .
C50 Ir3 C51 38.1(6) . .
N7 Ir3 C51 153.1(6) . .
C49 Ir3 C51 63.7(6) . .
O7 Ir3 C51 129.4(5) . .
N2 Ir3 C51 96.7(5) . .
C53 Ir3 C51 63.1(6) . .
C52 Ir3 C51 39.5(6) . .
C63 Ir4 N8 154.5(8) . .
C63 Ir4 N4 118.4(7) . .
N8 Ir4 N4 86.5(4) . .
C63 Ir4 O10 97.2(7) . .
N8 Ir4 O10 77.5(4) . .
N4 Ir4 O10 86.9(4) . .
C63 Ir4 C60 64.5(7) . .
N8 Ir4 C60 98.4(6) . .
N4 Ir4 C60 146.4(6) . .
O10 Ir4 C60 126.7(6) . .
C63 Ir4 C59 40.0(8) . .
N8 Ir4 C59 114.9(6) . .
N4 Ir4 C59 158.3(6) . .
O10 Ir4 C59 94.0(6) . .
C60 Ir4 C59 39.1(7) . .
C63 Ir4 C62 38.9(8) . .
N8 Ir4 C62 151.3(7) . .
N4 Ir4 C62 97.1(6) . .
O10 Ir4 C62 131.0(7) . .
C60 Ir4 C62 63.5(7) . .
C59 Ir4 C62 66.1(8) . .
C63 Ir4 C61 65.4(8) . .
N8 Ir4 C61 113.5(6) . .
N4 Ir4 C61 109.9(6) . .
O10 Ir4 C61 159.9(6) . .
C60 Ir4 C61 37.9(7) . .
C59 Ir4 C61 66.3(8) . .
C62 Ir4 C61 38.6(7) . .
O3 Cu1 O2 85.1(4) . .
O3 Cu1 O5 175.8(4) . .
O2 Cu1 O5 97.9(4) . .
O3 Cu1 O6 92.6(3) . .
O2 Cu1 O6 176.2(4) . .
O5 Cu1 O6 84.2(3) . .
O3 Cu1 O13 92.8(12) . .
O2 Cu1 O13 95.3(8) . .
O5 Cu1 O13 84.0(12) . .
O6 Cu1 O13 81.8(8) . .
O3 Cu1 O28 87.5(6) . .
O2 Cu1 O28 94.7(7) . .
O5 Cu1 O28 95.1(6) . .
O6 Cu1 O28 88.2(7) . .
O13 Cu1 O28 169.9(10) . .
O3 Cu1 O13' 83.3(7) . .
O2 Cu1 O13' 81.0(8) . .
O5 Cu1 O13' 94.2(7) . .
O6 Cu1 O13' 95.8(8) . .
O13 Cu1 O13' 16.6(9) . .
O28 Cu1 O13' 170.2(8) . .
O12 Cu2 O9 93.9(4) . .
O12 Cu2 O8 179.4(4) . .
O9 Cu2 O8 85.7(4) . .
O12 Cu2 O11 84.9(4) . .
O9 Cu2 O11 178.7(4) . .
O8 Cu2 O11 95.6(4) . .
O12 Cu2 O15 83.4(9) . .
O9 Cu2 O15 94.0(14) . .
O8 Cu2 O15 96.3(10) . .
O11 Cu2 O15 85.5(14) . .
O12 Cu2 O14' 98.0(9) . .
O9 Cu2 O14' 87.8(7) . .
O8 Cu2 O14' 81.7(9) . .
O11 Cu2 O14' 92.1(7) . .
O15 Cu2 O14' 15.5(12) . .
O12 Cu2 O16 90.4(5) . .
O9 Cu2 O16 89.2(5) . .
O8 Cu2 O16 89.9(5) . .
O11 Cu2 O16 91.1(5) . .
O15 Cu2 O16 173.2(12) . .
O14' Cu2 O16 171.2(10) . .
O30 Ag1 O29 169.1(9) . .
C21 N1 C24 115.9(12) . .
C21 N1 Ir1 125.9(9) . .
C24 N1 Ir1 118.0(10) . .
C23 N2 C22 115.9(13) . .
C23 N2 Ir3 119.1(9) . .
C22 N2 Ir3 124.9(11) . .
C28 N3 C25 114.6(12) . .
C28 N3 Ir2 124.6(9) . .
C25 N3 Ir2 120.8(9) . .
C27 N4 C26 117.9(13) . .
C27 N4 Ir4 120.9(10) . .
C26 N4 Ir4 121.2(9) . .
C2 N5 C3 117.3(10) . .
C2 N5 Ir1 115.8(8) . .
C3 N5 Ir1 126.8(8) . .
C10 N6 C16 121.1(11) . 5_657
C10 N6 Ir2 113.4(8) . .
C16 N6 Ir2 125.2(8) 5_657 .
C12 N7 C13 117.6(10) . .
C12 N7 Ir3 115.0(8) . .
C13 N7 Ir3 127.4(7) . .
C20 N8 C6 119.4(11) . 5_657
C20 N8 Ir4 114.0(8) . .
C6 N8 Ir4 126.2(9) 5_657 .
C1 O1 Ir1 114.4(9) . .
C1 O2 Cu1 110.4(8) . .
C2 O3 Cu1 111.3(7) . .
C9 O4 Ir2 113.8(8) . .
C9 O5 Cu1 110.4(8) . .
C10 O6 Cu1 109.1(7) . .
C11 O7 Ir3 113.6(8) . .
C11 O8 Cu2 109.7(8) . .
C12 O9 Cu2 110.6(8) . .
C19 O10 Ir4 113.8(8) . .
C19 O11 Cu2 109.2(8) . .
C20 O12 Cu2 110.3(8) . .
O15 S1 O13 126(3) . .
O15 S1 O14 99(4) . .
O13 S1 O14 100(3) . .
O15 S1 C69 118(3) . .
O13 S1 C69 111(2) . .
O14 S1 C69 93(3) . .
S1 O13 Cu1 150(2) . .
S1 O15 Cu2 151(3) . .
F1 C69 F2 118(3) . .
F1 C69 F3 103(4) . .
F2 C69 F3 97(4) . .
F1 C69 S1 118(3) . .
F2 C69 S1 117(3) . .
F3 C69 S1 96(3) . .
O17 S2 O18 102(3) . .
O17 S2 O16 123(3) . .
O18 S2 O16 119.9(19) . .
O17 S2 C70 113(5) . .
O18 S2 C70 90(4) . .
O16 S2 C70 104(5) . .
S2 O16 Cu2 127.2(11) . .
F6 C70 F4 105(10) . .
F6 C70 F5 153(9) . .
F4 C70 F5 84(8) . .
F6 C70 S2 95(6) . .
F4 C70 S2 113(6) . .
F5 C70 S2 105(7) . .
O13' S1' O14' 118(3) . .
O13' S1' O15' 118(3) . .
O14' S1' O15' 112(3) . .
S1' O13' Cu1 141(2) . .
S1' O14' Cu2 145(3) . .
O18' S2' O17' 112.4(16) . .
O18' S2' C70' 100.0(14) . .
O17' S2' C70' 101.5(14) . .
F6' C70' F5' 138(5) . .
F6' C70' S2' 113(3) . .
F5' C70' S2' 95(3) . .
O19 S3 O20 124.3(12) . .
O19 S3 O21 106.5(13) . .
O20 S3 O21 108.9(12) . .
O19 S3 C71 111.9(14) . .
O20 S3 C71 109.9(14) . .
O21 S3 C71 89.5(17) . .
O24 S4 O23 115.9(9) . .
O24 S4 O22 113.5(8) . .
O23 S4 O22 114.1(9) . .
O24 S4 C72 104.4(10) . .
O23 S4 C72 101.9(10) . .
O22 S4 C72 105.2(11) . .
C74 O29 C74' 111(3) . .
C74 O29 Ag1 121(2) . .
C74' O29 Ag1 124(2) . .
O2 C1 O1 125.4(12) . .
O2 C1 C2 117.9(10) . .
O1 C1 C2 116.7(12) . .
N5 C2 O3 128.7(11) . .
N5 C2 C1 116.2(10) . .
O3 C2 C1 115.1(10) . .
C4 C3 C8 121.0(12) . .
C4 C3 N5 121.5(12) . .
C8 C3 N5 117.5(11) . .
C5 C4 C3 121.3(13) . .
C4 C5 C6 119.3(13) . .
C7 C6 C5 119.9(13) . .
C7 C6 N8 119.0(12) . 5_657
C5 C6 N8 121.0(13) . 5_657
C6 C7 C8 120.2(13) . .
C3 C8 C7 118.2(12) . .
O5 C9 O4 122.9(11) . .
O5 C9 C10 118.6(11) . .
O4 C9 C10 118.5(11) . .
O6 C10 N6 125.4(11) . .
O6 C10 C9 117.7(11) . .
N6 C10 C9 117.0(11) . .
O8 C11 O7 124.4(12) . .
O8 C11 C12 118.0(11) . .
O7 C11 C12 117.5(12) . .
O9 C12 N7 127.9(11) . .
O9 C12 C11 116.0(12) . .
N7 C12 C11 116.1(11) . .
C14 C13 C18 121.5(12) . .
C14 C13 N7 122.3(11) . .
C18 C13 N7 116.2(12) . .
C13 C14 C15 121.4(14) . .
C14 C15 C16 121.0(15) . .
C17 C16 C15 117.2(13) . .
C17 C16 N6 119.6(12) . 5_657
C15 C16 N6 123.2(14) . 5_657
C16 C17 C18 123.4(14) . .
C13 C18 C17 115.5(14) . .
O11 C19 O10 123.7(12) . .
O11 C19 C20 118.1(11) . .
O10 C19 C20 118.2(11) . .
O12 C20 N8 126.5(12) . .
O12 C20 C19 117.4(11) . .
N8 C20 C19 116.1(11) . .
N1 C21 C22 123.2(15) . .
N2 C22 C21 121.9(17) . .
N2 C23 C24 123.2(14) . .
C23 C24 N1 119.8(15) . .
N3 C25 C26 120.5(13) . .
N4 C26 C25 123.5(13) . .
N4 C27 C28 117.7(15) . .
N3 C28 C27 125.7(13) . .
C33 C29 C30 111(2) . .
C33 C29 C34 125.6(19) . .
C30 C29 C34 123.7(19) . .
C33 C29 Ir1 74.2(11) . .
C30 C29 Ir1 70.5(9) . .
C34 C29 Ir1 123.1(15) . .
C29 C30 C31 106.6(17) . .
C29 C30 C35 129.9(19) . .
C31 C30 C35 123.2(18) . .
C29 C30 Ir1 70.3(10) . .
C31 C30 Ir1 71.3(10) . .
C35 C30 Ir1 128.0(15) . .
C32 C31 C30 105.8(17) . .
C32 C31 C36 125(2) . .
C30 C31 C36 128.7(17) . .
C32 C31 Ir1 71.3(12) . .
C30 C31 Ir1 68.9(11) . .
C36 C31 Ir1 128.0(13) . .
C31 C32 C33 108.9(19) . .
C31 C32 C37 120(2) . .
C33 C32 C37 130.2(17) . .
C31 C32 Ir1 70.5(11) . .
C33 C32 Ir1 71.2(12) . .
C37 C32 Ir1 130.2(13) . .
C29 C33 C32 108.0(17) . .
C29 C33 C38 128(2) . .
C32 C33 C38 124(2) . .
C29 C33 Ir1 69.3(10) . .
C32 C33 Ir1 70.3(9) . .
C38 C33 Ir1 121.8(15) . .
C40 C39 C43 108.5(13) . .
C40 C39 C44 130.2(16) . .
C43 C39 C44 121.3(16) . .
C40 C39 Ir2 69.4(8) . .
C43 C39 Ir2 69.8(8) . .
C44 C39 Ir2 128.0(11) . .
C39 C40 C41 109.4(13) . .
C39 C40 C45 124.7(15) . .
C41 C40 C45 125.3(15) . .
C39 C40 Ir2 72.4(8) . .
C41 C40 Ir2 71.5(8) . .
C45 C40 Ir2 129.5(11) . .
C40 C41 C42 107.5(14) . .
C40 C41 C46 128.1(16) . .
C42 C41 C46 124.4(16) . .
C40 C41 Ir2 69.8(8) . .
C42 C41 Ir2 70.9(9) . .
C46 C41 Ir2 124.8(12) . .
C41 C42 C43 109.3(13) . .
C41 C42 C47 125.7(19) . .
C43 C42 C47 125.0(18) . .
C41 C42 Ir2 70.3(8) . .
C43 C42 Ir2 70.5(8) . .
C47 C42 Ir2 124.4(12) . .
C42 C43 C39 105.2(14) . .
C42 C43 C48 127.1(18) . .
C39 C43 C48 127.4(19) . .
C42 C43 Ir2 70.5(9) . .
C39 C43 Ir2 70.4(8) . .
C48 C43 Ir2 128.5(13) . .
C53 C49 C50 108.1(15) . .
C53 C49 C54 127.4(17) . .
C50 C49 C54 124.5(17) . .
C53 C49 Ir3 72.5(8) . .
C50 C49 Ir3 70.1(8) . .
C54 C49 Ir3 124.4(11) . .
C51 C50 C49 108.3(14) . .
C51 C50 C55 126.6(18) . .
C49 C50 C55 124.9(19) . .
C51 C50 Ir3 73.6(9) . .
C49 C50 Ir3 71.2(8) . .
C55 C50 Ir3 123.6(11) . .
C50 C51 C52 107.4(15) . .
C50 C51 C56 125.9(17) . .
C52 C51 C56 126.7(19) . .
C50 C51 Ir3 68.3(9) . .
C52 C51 Ir3 69.4(8) . .
C56 C51 Ir3 126.2(11) . .
C53 C52 C57 128.3(15) . .
C53 C52 C51 104.2(14) . .
C57 C52 C51 126.4(16) . .
C53 C52 Ir3 70.7(8) . .
C57 C52 Ir3 131.0(10) . .
C51 C52 Ir3 71.2(9) . .
C49 C53 C52 111.6(14) . .
C49 C53 C58 128.0(17) . .
C52 C53 C58 120.3(16) . .
C49 C53 Ir3 70.5(8) . .
C52 C53 Ir3 71.2(8) . .
C58 C53 Ir3 123.4(11) . .
C60 C59 C64 128(2) . .
C60 C59 C63 103.4(17) . .
C64 C59 C63 129(2) . .
C60 C59 Ir4 70.3(10) . .
C64 C59 Ir4 125.6(16) . .
C63 C59 Ir4 68.5(11) . .
C61 C60 C59 113.8(17) . .
C61 C60 C65 123.5(17) . .
C59 C60 C65 122.7(18) . .
C61 C60 Ir4 74.6(11) . .
C59 C60 Ir4 70.6(11) . .
C65 C60 Ir4 124.8(12) . .
C60 C61 C62 103.5(18) . .
C60 C61 C66 127.7(17) . .
C62 C61 C66 128.8(19) . .
C60 C61 Ir4 67.5(10) . .
C62 C61 Ir4 67.7(10) . .
C66 C61 Ir4 127.3(14) . .
C63 C62 C61 109.6(18) . .
C63 C62 C67 125(2) . .
C61 C62 C67 125(2) . .
C63 C62 Ir4 68.6(10) . .
C61 C62 Ir4 73.6(11) . .
C67 C62 Ir4 126.8(14) . .
C62 C63 C59 109.6(16) . .
C62 C63 C68 129(2) . .
C59 C63 C68 122(2) . .
C62 C63 Ir4 72.6(11) . .
C59 C63 Ir4 71.5(10) . .
C68 C63 Ir4 125.0(16) . .
F7 C71 F9 112(2) . .
F7 C71 F8 102(3) . .
F9 C71 F8 105(3) . .
F7 C71 S3 119(2) . .
F9 C71 S3 117(2) . .
F8 C71 S3 96.9(18) . .
F10 C72 F11 110.6(19) . .
F10 C72 F12 110(2) . .
F11 C72 F12 106(2) . .
F10 C72 S4 110.9(18) . .
F11 C72 S4 109.9(17) . .
F12 C72 S4 110.0(16) . .
O29 C74 C74' 115(3) . 5_655
C74 C74' O29 114(3) 5_655 .

loop_
_geom_bond_atom_site_label_1
_geom_bond_atom_site_label_2
_geom_bond_distance
_geom_bond_site_symmetry_2
Ir1 N5 2.114(9) .
Ir1 N1 2.121(10) .
Ir1 C29 2.128(17) .
Ir1 C30 2.131(15) .
Ir1 C31 2.17(2) .
Ir1 C32 2.176(19) .
Ir1 O1 2.185(11) .
Ir1 C33 2.189(17) .
Ir2 N3 2.134(10) .
Ir2 C40 2.139(13) .
Ir2 N6 2.139(10) .
Ir2 O4 2.142(8) .
Ir2 C41 2.161(15) .
Ir2 C42 2.170(14) .
Ir2 C43 2.170(15) .
Ir2 C39 2.178(14) .
Ir3 C50 2.118(14) .
Ir3 N7 2.125(9) .
Ir3 C49 2.132(13) .
Ir3 O7 2.147(10) .
Ir3 N2 2.150(11) .
Ir3 C53 2.158(13) .
Ir3 C52 2.164(14) .
Ir3 C51 2.188(15) .
Ir4 C63 2.104(16) .
Ir4 N8 2.125(10) .
Ir4 N4 2.134(11) .
Ir4 O10 2.140(9) .
Ir4 C60 2.142(18) .
Ir4 C59 2.145(19) .
Ir4 C62 2.157(19) .
Ir4 C61 2.236(17) .
Cu1 O3 1.945(9) .
Cu1 O2 1.983(9) .
Cu1 O5 1.983(9) .
Cu1 O6 1.989(8) .
Cu1 O13 2.35(4) .
Cu1 O28 2.369(15) .
Cu1 O13' 2.44(3) .
Cu2 O12 1.949(9) .
Cu2 O9 1.952(9) .
Cu2 O8 1.969(10) .
Cu2 O11 1.997(9) .
Cu2 O15 2.36(4) .
Cu2 O14' 2.42(4) .
Cu2 O16 2.418(14) .
Ag1 O30 2.180(16) .
Ag1 O29 2.198(16) .
N1 C21 1.30(2) .
N1 C24 1.369(18) .
N2 C23 1.317(19) .
N2 C22 1.32(2) .
N3 C28 1.307(18) .
N3 C25 1.353(16) .
N4 C27 1.301(18) .
N4 C26 1.339(18) .
N5 C2 1.281(16) .
N5 C3 1.458(15) .
N6 C10 1.294(16) .
N6 C16 1.400(16) 5_657
N7 C12 1.277(16) .
N7 C13 1.449(15) .
N8 C20 1.305(16) .
N8 C6 1.429(17) 5_657
O1 C1 1.241(15) .
O2 C1 1.232(16) .
O3 C2 1.283(14) .
O4 C9 1.254(15) .
O5 C9 1.245(15) .
O6 C10 1.288(14) .
O7 C11 1.269(16) .
O8 C11 1.250(16) .
O9 C12 1.269(15) .
O10 C19 1.265(15) .
O11 C19 1.241(15) .
O12 C20 1.262(15) .
S1 O15 1.29(5) .
S1 O13 1.42(5) .
S1 O14 1.79(6) .
S1 C69 1.80(3) .
C69 F1 1.24(4) .
C69 F2 1.29(5) .
C69 F3 1.56(6) .
S2 O17 1.29(4) .
S2 O18 1.38(3) .
S2 O16 1.54(2) .
S2 C70 1.81(2) .
C70 F6 1.15(14) .
C70 F4 1.44(11) .
C70 F5 1.51(13) .
S1' O13' 1.34(4) .
S1' O14' 1.38(5) .
S1' O15' 1.54(4) .
S2' O18' 1.431(17) .
S2' O17' 1.434(17) .
S2' C70' 1.795(18) .
C70' F6' 1.34(6) .
C70' F5' 1.69(8) .
S3 O19 1.351(15) .
S3 O20 1.371(16) .
S3 O21 1.69(2) .
S3 C71 1.70(3) .
S4 O24 1.423(13) .
S4 O23 1.444(14) .
S4 O22 1.467(14) .
S4 C72 1.81(2) .
O29 C74 1.31(4) .
O29 C74' 1.43(4) .
F7 C71 1.25(3) .
F8 C71 1.51(4) .
F9 C71 1.33(3) .
F10 C72 1.31(3) .
F11 C72 1.34(2) .
F12 C72 1.37(3) .
C1 C2 1.534(17) .
C3 C4 1.373(18) .
C3 C8 1.376(18) .
C4 C5 1.346(19) .
C5 C6 1.396(19) .
C6 C7 1.380(19) .
C6 N8 1.429(17) 5_657
C7 C8 1.398(19) .
C9 C10 1.468(17) .
C11 C12 1.523(16) .
C13 C14 1.349(19) .
C13 C18 1.378(19) .
C14 C15 1.37(2) .
C15 C16 1.38(2) .
C16 C17 1.36(2) .
C16 N6 1.400(16) 5_657
C17 C18 1.45(2) .
C19 C20 1.497(18) .
C21 C22 1.36(2) .
C23 C24 1.37(2) .
C25 C26 1.36(2) .
C27 C28 1.41(2) .
C29 C33 1.35(3) .
C29 C30 1.43(2) .
C29 C34 1.49(3) .
C30 C31 1.46(3) .
C30 C35 1.49(2) .
C31 C32 1.42(2) .
C31 C36 1.49(3) .
C32 C33 1.44(3) .
C32 C37 1.59(3) .
C33 C38 1.55(3) .
C39 C40 1.41(2) .
C39 C43 1.48(2) .
C39 C44 1.48(2) .
C40 C41 1.42(2) .
C40 C45 1.49(2) .
C41 C42 1.44(2) .
C41 C46 1.49(2) .
C42 C43 1.45(3) .
C42 C47 1.49(2) .
C43 C48 1.49(3) .
C49 C53 1.36(2) .
C49 C50 1.41(2) .
C49 C54 1.52(3) .
C50 C51 1.41(3) .
C50 C55 1.49(2) .
C51 C52 1.47(2) .
C51 C56 1.48(2) .
C52 C53 1.41(2) .
C52 C57 1.47(2) .
C53 C58 1.52(2) .
C59 C60 1.43(3) .
C59 C64 1.44(3) .
C59 C63 1.45(3) .
C60 C61 1.43(3) .
C60 C65 1.48(2) .
C61 C62 1.46(3) .
C61 C66 1.50(3) .
C62 C63 1.42(3) .
C62 C67 1.50(3) .
C63 C68 1.51(3) .
C74 C74' 1.38(5) 5_655
C74' C74 1.38(5) 5_655

loop_
_platon_squeeze_void_nr
_platon_squeeze_void_average_x
_platon_squeeze_void_average_y
_platon_squeeze_void_average_z
_platon_squeeze_void_volume
_platon_squeeze_void_count_electrons
1 -0.017 1.000 0.038 2826.9 657.7
2 -0.003 0.378 0.088 8.5 -0.3
3 -0.007 0.500 0.378 2827.1 667.3
4 0.003 0.878 0.412 8.5 1.4
5 -0.003 0.122 0.587 8.5 3.7
6 0.003 0.622 0.912 8.5 4.8
7 0.124 0.971 0.466 12.2 2.2
8 0.124 0.529 0.966 12.2 1.8
9 0.376 0.471 0.466 12.2 2.1
10 0.376 0.029 0.966 12.2 3.4
11 0.497 0.378 0.412 8.5 0.4
12 0.497 0.122 0.912 8.5 5.1
13 0.503 0.878 0.088 8.5 -0.3
14 0.503 0.622 0.587 8.5 6.3
15 0.624 0.971 0.034 12.1 1.7
16 0.624 0.529 0.534 12.1 1.7
17 0.875 0.471 0.034 12.1 2.9
18 0.876 0.029 0.534 12.1 3.2
